data_2213170
loop_
_publ_author_name
'A. Chandramohan'
'D. Gayathri'
'D. Velmurugan'
'K. Ravikumar'
'M. A. Kandaswamy'

_publ_section_title
;
 1,3,7-Trimethylxanthenium 2,4,6-trinitrophenolate
;
_journal_coeditor_code BT2324
_journal_issue 5
_journal_name_full 'Acta Crystallographica Section E'
_journal_page_first o2495
_journal_page_last o2496
_journal_paper_doi 10.1107/S1600536807017825
_journal_volume 63
_journal_year 2007
_chemical_formula_iupac 'C8 H11 N4 O2 + , C6 H2 N3 O7 -'
_chemical_formula_moiety 'C8 H11 N4 O2 + , C6 H2 N3 O7 -'
_chemical_formula_sum 'C14 H13 N7 O9'
_chemical_formula_weight 423.31
_chemical_name_systematic
;
1,3,7-Trimethylxanthenium 2,4,6-trinitrophenolate
;
_space_group_IT_number 14
_symmetry_cell_setting monoclinic
_symmetry_space_group_name_Hall '-P 2yn'
_symmetry_space_group_name_H-M 'P 1 21/n 1'
_atom_sites_solution_hydrogens geom
_atom_sites_solution_primary direct
_atom_sites_solution_secondary difmap
_audit_creation_method SHELXL97
_cell_angle_alpha 90.00
_cell_angle_beta 91.474(2)
_cell_angle_gamma 90.00
_cell_formula_units_Z 4
_cell_length_a 8.2996(10)
_cell_length_b 9.0014(11)
_cell_length_c 23.210(3)
_cell_measurement_reflns_used 1985
_cell_measurement_temperature 293(2)
_cell_measurement_theta_max 25.00
_cell_measurement_theta_min 1.76
_cell_volume 1733.4(4)
_computing_cell_refinement 'SAINT (Bruker, 2001)'
_computing_data_collection 'SMART (Bruker, 2001)'
_computing_data_reduction SAINT
_computing_molecular_graphics 'PLATON (Spek, 2003)'
_computing_publication_material 'SHELXL97 and PARST (Nardelli, 1995)'
_computing_structure_refinement 'SHELXL97 (Sheldrick, 1997)'
_computing_structure_solution 'SHELXS97 (Sheldrick, 1997)'
_diffrn_ambient_temperature 293(2)
_diffrn_measured_fraction_theta_full 0.999
_diffrn_measured_fraction_theta_max 0.969
_diffrn_measurement_device 'Bruker SMART APEX'
_diffrn_measurement_device_type 'Bruker SMART APEX CCD area-detector'
_diffrn_measurement_method \w
_diffrn_radiation_monochromator graphite
_diffrn_radiation_source 'fine-focus sealed tube'
_diffrn_radiation_type MoK\a
_diffrn_radiation_wavelength 0.71073
_diffrn_reflns_av_R_equivalents 0.0211
_diffrn_reflns_av_sigmaI/netI 0.0176
_diffrn_reflns_limit_h_max 10
_diffrn_reflns_limit_h_min -10
_diffrn_reflns_limit_k_max 11
_diffrn_reflns_limit_k_min -11
_diffrn_reflns_limit_l_max 30
_diffrn_reflns_limit_l_min -30
_diffrn_reflns_number 18720
_diffrn_reflns_theta_full 25.00
_diffrn_reflns_theta_max 27.99
_diffrn_reflns_theta_min 1.76
_diffrn_standards_number 0
_exptl_absorpt_coefficient_mu 0.138
_exptl_absorpt_correction_type none
_exptl_crystal_colour yellow
_exptl_crystal_density_diffrn 1.622
_exptl_crystal_density_method 'not measured'
_exptl_crystal_description needle
_exptl_crystal_F_000 872
_exptl_crystal_size_max 0.29
_exptl_crystal_size_mid 0.24
_exptl_crystal_size_min 0.23
_refine_diff_density_max 0.312
_refine_diff_density_min -0.186
_refine_ls_extinction_method none
_refine_ls_goodness_of_fit_ref 1.042
_refine_ls_hydrogen_treatment constr
_refine_ls_matrix_type full
_refine_ls_number_parameters 312
_refine_ls_number_reflns 4035
_refine_ls_number_restraints 0
_refine_ls_restrained_S_all 1.042
_refine_ls_R_factor_all 0.0581
_refine_ls_R_factor_gt 0.0463
_refine_ls_shift/su_max 0.001
_refine_ls_shift/su_mean 0.000
_refine_ls_structure_factor_coef Fsqd
_refine_ls_weighting_details 'calc w = 1/[\s^2^(Fo^2^)+(0.0721P)^2^+0.5266P] where P=(Fo^2^+2Fc^2^)/3'
_refine_ls_weighting_scheme calc
_refine_ls_wR_factor_gt 0.1287
_refine_ls_wR_factor_ref 0.1396
_reflns_number_gt 3243
_reflns_number_total 4035
_reflns_threshold_expression I>2\s(I)
_cod_data_source_file bt2324.cif
_cod_data_source_block I
_cod_original_sg_symbol_H-M 'P 21/n'
_cod_database_code 2213170
_cod_database_fobs_code 2213170

loop_
_symmetry_equiv_pos_as_xyz
'x, y, z'
'-x+1/2, y+1/2, -z+1/2'
'-x, -y, -z'
'x-1/2, -y-1/2, z-1/2'

loop_
_atom_site_type_symbol
_atom_site_label
_atom_site_fract_x
_atom_site_fract_y
_atom_site_fract_z
_atom_site_U_iso_or_equiv
_atom_site_adp_type
_atom_site_calc_flag
_atom_site_refinement_flags
_atom_site_occupancy
C C1 0.50927(19) 0.40445(16) 0.64523(7) 0.0380(3) Uani d . 1
C C2 0.43578(19) 0.50128(17) 0.68581(7) 0.0383(3) Uani d . 1
C C3 0.54127(19) 0.70531(17) 0.62428(7) 0.0390(3) Uani d . 1
C C4 0.58960(18) 0.45533(16) 0.59891(6) 0.0347(3) Uani d . 1
C C5 0.5899(2) 0.21313(18) 0.59596(7) 0.0444(4) Uani d . 1
H H5 0.6082 0.1160 0.5842 0.053 Uiso calc R 1
C C6 0.4325(3) 0.14808(18) 0.68149(9) 0.0592(5) Uani d . 1
H H6A 0.4489 0.0478 0.6688 0.089 Uiso calc R 1
H H6B 0.3190 0.1689 0.6819 0.089 Uiso calc R 1
H H6C 0.4781 0.1601 0.7196 0.089 Uiso calc R 1
C C7 0.3995(2) 0.76127(19) 0.71253(8) 0.0535(5) Uani d . 1
H H7A 0.4815 0.8332 0.7218 0.080 Uiso calc R 1
H H7B 0.3674 0.7123 0.7471 0.080 Uiso calc R 1
H H7C 0.3080 0.8103 0.6950 0.080 Uiso calc R 1
C C8 0.6859(2) 0.65673(19) 0.53521(7) 0.0462(4) Uani d . 1
H H8A 0.7240 0.5739 0.5133 0.069 Uiso calc R 1
H H8B 0.7751 0.7198 0.5459 0.069 Uiso calc R 1
H H8C 0.6089 0.7121 0.5123 0.069 Uiso calc R 1
C C9 0.85566(19) 0.29584(19) 0.42792(7) 0.0415(4) Uani d . 1
C C10 0.94532(19) 0.37721(19) 0.38539(7) 0.0420(4) Uani d . 1
C C11 1.04048(19) 0.3111(2) 0.34517(7) 0.0446(4) Uani d . 1
H H11 1.0958 0.3690 0.3190 0.054 Uiso calc R 1
C C12 1.0536(2) 0.1578(2) 0.34382(7) 0.0454(4) Uani d . 1
C C13 0.9721(2) 0.0694(2) 0.38226(7) 0.0457(4) Uani d . 1
H H13 0.9801 -0.0335 0.3808 0.055 Uiso calc R 1
C C14 0.8794(2) 0.13749(19) 0.42257(7) 0.0437(4) Uani d . 1
N N1 0.51082(17) 0.25090(14) 0.64210(6) 0.0427(3) Uani d . 1
N N2 0.46319(16) 0.65074(13) 0.67221(6) 0.0399(3) Uani d . 1
N N3 0.60930(15) 0.60230(14) 0.58734(5) 0.0375(3) Uani d . 1
N N4 0.64046(16) 0.33490(14) 0.56826(6) 0.0401(3) Uani d . 1
H H4 0.6946 0.3368 0.5372 0.048 Uiso calc R 1
N N5 0.9406(2) 0.53980(18) 0.38548(7) 0.0533(4) Uani d . 1
N N6 1.15499(19) 0.0879(2) 0.30175(7) 0.0552(4) Uani d . 1
N N7 0.7979(2) 0.03959(17) 0.46257(7) 0.0566(4) Uani d . 1
O O1 0.35857(16) 0.46430(13) 0.72730(5) 0.0533(3) Uani d . 1
O O2 0.55159(17) 0.83797(13) 0.61508(6) 0.0538(3) Uani d . 1
O O3 0.76457(17) 0.35555(14) 0.46351(6) 0.0568(3) Uani d . 1
O O4A 0.8235(3) 0.6022(2) 0.40339(12) 0.0729(6) Uani d P 0.70
O O4B 0.9468(11) 0.6012(6) 0.4356(3) 0.096(2) Uani d P 0.30
O O5A 1.0489(4) 0.6048(4) 0.3619(2) 0.0921(12) Uani d P 0.70
O O5B 0.9606(16) 0.6096(11) 0.3451(4) 0.117(4) Uani d P 0.30
O O6 1.21360(19) 0.1657(2) 0.26435(6) 0.0732(4) Uani d . 1
O O7 1.1776(2) -0.04606(19) 0.30544(7) 0.0761(5) Uani d . 1
O O8A 0.7360(6) -0.0753(6) 0.44375(19) 0.0786(11) Uani d P 0.80
O O8B 0.799(3) -0.083(2) 0.4517(12) 0.172(13) Uani d P 0.20
O O9A 0.8040(4) 0.0749(5) 0.51402(14) 0.0757(9) Uani d P 0.80
O O9B 0.716(2) 0.0804(16) 0.4988(6) 0.104(6) Uani d P 0.20

loop_
_atom_site_aniso_label
_atom_site_aniso_U_11
_atom_site_aniso_U_22
_atom_site_aniso_U_33
_atom_site_aniso_U_12
_atom_site_aniso_U_13
_atom_site_aniso_U_23
C1 0.0454(8) 0.0266(7) 0.0423(8) 0.0004(6) 0.0091(6) 0.0006(6)
C2 0.0434(8) 0.0286(7) 0.0435(8) -0.0011(6) 0.0101(6) 0.0000(6)
C3 0.0436(8) 0.0292(7) 0.0444(8) -0.0004(6) 0.0074(6) 0.0017(6)
C4 0.0372(7) 0.0303(7) 0.0367(7) 0.0001(6) 0.0039(6) -0.0005(6)
C5 0.0568(10) 0.0303(7) 0.0468(9) 0.0029(7) 0.0115(7) -0.0034(6)
C6 0.0896(14) 0.0281(8) 0.0613(11) -0.0053(8) 0.0297(10) 0.0026(7)
C7 0.0694(12) 0.0309(8) 0.0616(11) 0.0015(8) 0.0287(9) -0.0058(7)
C8 0.0572(10) 0.0437(9) 0.0382(8) -0.0045(7) 0.0095(7) 0.0058(7)
C9 0.0450(8) 0.0418(8) 0.0379(8) 0.0025(7) 0.0049(6) -0.0009(6)
C10 0.0417(8) 0.0412(8) 0.0432(8) -0.0003(6) 0.0010(6) 0.0015(6)
C11 0.0402(8) 0.0534(10) 0.0405(8) -0.0030(7) 0.0035(6) 0.0043(7)
C12 0.0414(8) 0.0547(10) 0.0403(8) 0.0035(7) 0.0058(7) -0.0048(7)
C13 0.0510(9) 0.0426(9) 0.0438(8) 0.0056(7) 0.0047(7) -0.0020(7)
C14 0.0504(9) 0.0422(9) 0.0389(8) 0.0009(7) 0.0085(7) 0.0025(6)
N1 0.0568(8) 0.0271(6) 0.0449(7) -0.0004(6) 0.0132(6) 0.0000(5)
N2 0.0473(7) 0.0272(6) 0.0458(7) 0.0006(5) 0.0142(6) -0.0017(5)
N3 0.0441(7) 0.0293(6) 0.0395(6) -0.0009(5) 0.0098(5) 0.0031(5)
N4 0.0475(7) 0.0337(7) 0.0397(7) 0.0012(5) 0.0107(5) -0.0027(5)
N5 0.0547(9) 0.0433(8) 0.0619(10) -0.0032(7) 0.0043(7) 0.0039(7)
N6 0.0499(8) 0.0653(11) 0.0511(8) 0.0051(7) 0.0129(7) -0.0085(7)
N7 0.0752(11) 0.0425(9) 0.0534(9) 0.0087(8) 0.0233(8) 0.0068(7)
O1 0.0683(8) 0.0368(6) 0.0564(7) -0.0032(5) 0.0306(6) 0.0009(5)
O2 0.0745(8) 0.0273(6) 0.0607(8) -0.0013(5) 0.0203(6) 0.0036(5)
O3 0.0744(9) 0.0462(7) 0.0511(7) 0.0084(6) 0.0242(6) -0.0002(5)
O4A 0.0775(15) 0.0464(11) 0.0960(17) 0.0135(11) 0.0251(13) 0.0029(11)
O4B 0.157(7) 0.048(3) 0.085(4) -0.017(4) 0.041(4) -0.015(3)
O5A 0.0746(18) 0.0543(15) 0.149(4) -0.0135(15) 0.0337(19) 0.009(2)
O5B 0.226(12) 0.061(4) 0.064(4) -0.022(7) -0.004(6) 0.031(3)
O6 0.0679(9) 0.0914(12) 0.0618(9) 0.0003(8) 0.0300(7) -0.0014(8)
O7 0.0818(10) 0.0650(10) 0.0826(10) 0.0169(8) 0.0263(8) -0.0136(8)
O8A 0.103(2) 0.0581(19) 0.0755(17) -0.0265(16) 0.0141(18) 0.0107(14)
O8B 0.28(3) 0.033(6) 0.21(2) -0.017(13) 0.18(2) -0.004(11)
O9A 0.118(3) 0.0647(14) 0.0455(11) 0.0141(18) 0.0271(14) 0.0086(9)
O9B 0.174(15) 0.048(5) 0.094(11) -0.004(9) 0.100(10) -0.007(7)

loop_
_atom_type_symbol
_atom_type_description
_atom_type_scat_dispersion_real
_atom_type_scat_dispersion_imag
_atom_type_scat_source
C C 0.0033 0.0016 'International Tables Vol C Tables 4.2.6.8 and 6.1.1.4'
H H 0.0000 0.0000 'International Tables Vol C Tables 4.2.6.8 and 6.1.1.4'
N N 0.0061 0.0033 'International Tables Vol C Tables 4.2.6.8 and 6.1.1.4'
O O 0.0106 0.0060 'International Tables Vol C Tables 4.2.6.8 and 6.1.1.4'

loop_
_geom_angle_atom_site_label_1
_geom_angle_atom_site_label_2
_geom_angle_atom_site_label_3
_geom_angle
C4 C1 N1 106.83(13)
C4 C1 C2 122.78(14)
N1 C1 C2 130.34(14)
O1 C2 N2 122.18(14)
O1 C2 C1 126.61(14)
N2 C2 C1 111.21(13)
O2 C3 N2 121.55(14)
O2 C3 N3 120.94(14)
N2 C3 N3 117.51(13)
C1 C4 N3 123.21(13)
C1 C4 N4 107.95(13)
N3 C4 N4 128.83(13)
N1 C5 N4 110.33(14)
N1 C5 H5 124.8
N4 C5 H5 124.8
N1 C6 H6A 109.5
N1 C6 H6B 109.5
H6A C6 H6B 109.5
N1 C6 H6C 109.5
H6A C6 H6C 109.5
H6B C6 H6C 109.5
N2 C7 H7A 109.5
N2 C7 H7B 109.5
H7A C7 H7B 109.5
N2 C7 H7C 109.5
H7A C7 H7C 109.5
H7B C7 H7C 109.5
N3 C8 H8A 109.5
N3 C8 H8B 109.5
H8A C8 H8B 109.5
N3 C8 H8C 109.5
H8A C8 H8C 109.5
H8B C8 H8C 109.5
O3 C9 C14 124.40(15)
O3 C9 C10 124.06(16)
C14 C9 C10 111.49(14)
C11 C10 C9 123.91(16)
C11 C10 N5 116.72(15)
C9 C10 N5 119.33(15)
C10 C11 C12 119.61(16)
C10 C11 H11 120.2
C12 C11 H11 120.2
C11 C12 C13 121.20(15)
C11 C12 N6 119.73(16)
C13 C12 N6 119.07(16)
C14 C13 C12 118.36(16)
C14 C13 H13 120.8
C12 C13 H13 120.8
C13 C14 C9 125.43(15)
C13 C14 N7 116.23(15)
C9 C14 N7 118.34(14)
C5 N1 C1 107.85(13)
C5 N1 C6 125.71(14)
C1 N1 C6 126.39(13)
C3 N2 C2 126.90(13)
C3 N2 C7 116.85(13)
C2 N2 C7 116.24(13)
C4 N3 C3 118.25(12)
C4 N3 C8 123.01(13)
C3 N3 C8 118.51(13)
C5 N4 C4 107.04(13)
C5 N4 H4 126.5
C4 N4 H4 126.5
O5B N5 O5A 40.7(5)
O5B N5 O4A 99.3(7)
O5A N5 O4A 122.9(2)
O5B N5 O4B 120.0(6)
O5A N5 O4B 100.8(4)
O4A N5 O4B 60.1(4)
O5B N5 C10 123.0(6)
O5A N5 C10 117.5(2)
O4A N5 C10 119.19(17)
O4B N5 C10 115.5(3)
O7 N6 O6 123.39(17)
O7 N6 C12 118.17(16)
O6 N6 C12 118.44(17)
O8B N7 O9B 118.9(14)
O8B N7 O8A 26.9(17)
O9B N7 O8A 106.1(8)
O8B N7 O9A 117.8(14)
O9B N7 O9A 39.2(9)
O8A N7 O9A 124.4(3)
O8B N7 C14 116.0(12)
O9B N7 C14 124.2(7)
O8A N7 C14 118.6(3)
O9A N7 C14 116.9(2)
N5 O4A O4B 63.2(3)
O4A O4B N5 56.7(4)
O5B O5A N5 65.1(7)
O5A O5B N5 74.3(7)
O9B O9A N7 65.0(10)
O9A O9B N7 75.8(12)

loop_
_geom_bond_atom_site_label_1
_geom_bond_atom_site_label_2
_geom_bond_distance
C1 C4 1.359(2)
C1 N1 1.384(2)
C1 C2 1.431(2)
C2 O1 1.217(2)
C2 N2 1.402(2)
C3 O2 1.217(2)
C3 N2 1.391(2)
C3 N3 1.392(2)
C4 N3 1.361(2)
C4 N4 1.369(2)
C5 N1 1.315(2)
C5 N4 1.343(2)
C5 H5 0.9300
C6 N1 1.465(2)
C6 H6A 0.9600
C6 H6B 0.9600
C6 H6C 0.9600
C7 N2 1.473(2)
C7 H7A 0.9600
C7 H7B 0.9600
C7 H7C 0.9600
C8 N3 1.466(2)
C8 H8A 0.9600
C8 H8B 0.9600
C8 H8C 0.9600
C9 O3 1.255(2)
C9 C14 1.445(2)
C9 C10 1.450(2)
C10 C11 1.374(2)
C10 N5 1.464(2)
C11 C12 1.384(3)
C11 H11 0.9300
C12 C13 1.385(2)
C12 N6 1.449(2)
C13 C14 1.371(2)
C13 H13 0.9300
C14 N7 1.459(2)
N4 H4 0.8600
N5 O5B 1.143(8)
N5 O5A 1.214(4)
N5 O4A 1.206(3)
N5 O4B 1.287(6)
N6 O7 1.223(2)
N6 O6 1.226(2)
N7 O8B 1.13(2)
N7 O9B 1.156(12)
N7 O8A 1.230(5)
N7 O9A 1.236(4)
O4A O4B 1.251(9)
O5A O5B 0.822(10)
O9A O9B 0.806(17)

loop_
_geom_hbond_atom_site_label_D
_geom_hbond_atom_site_label_H
_geom_hbond_atom_site_label_A
_geom_hbond_site_symmetry_A
_geom_hbond_distance_DH
_geom_hbond_distance_HA
_geom_hbond_distance_DA
_geom_hbond_angle_DHA
N4 H4 O3 . 0.86 1.83 2.671(2) 166.5
C5 H5 O9A . 0.93 2.36 2.915(4) 118.1
C6 H6A O2 1_545 0.96 2.43 3.350(2) 160.5
C7 H7A O6 3_766 0.96 2.54 3.308(2) 136.8
C8 H8A O3 . 0.96 2.31 3.256(2) 168.5

loop_
_geom_torsion_atom_site_label_1
_geom_torsion_atom_site_label_2
_geom_torsion_atom_site_label_3
_geom_torsion_atom_site_label_4
_geom_torsion
C4 C1 C2 O1 177.94(17)
N1 C1 C2 O1 0.7(3)
C4 C1 C2 N2 -2.1(2)
N1 C1 C2 N2 -179.30(16)
N1 C1 C4 N3 178.70(14)
C2 C1 C4 N3 0.9(2)
N1 C1 C4 N4 -0.47(18)
C2 C1 C4 N4 -178.27(14)
O3 C9 C10 C11 -177.61(16)
C14 C9 C10 C11 0.1(2)
O3 C9 C10 N5 4.5(2)
C14 C9 C10 N5 -177.84(15)
C9 C10 C11 C12 0.3(2)
N5 C10 C11 C12 178.27(15)
C10 C11 C12 C13 0.2(3)
C10 C11 C12 N6 -179.48(15)
C11 C12 C13 C14 -1.0(3)
N6 C12 C13 C14 178.64(15)
C12 C13 C14 C9 1.5(3)
C12 C13 C14 N7 -179.15(15)
O3 C9 C14 C13 176.68(17)
C10 C9 C14 C13 -1.0(2)
O3 C9 C14 N7 -2.7(3)
C10 C9 C14 N7 179.64(15)
N4 C5 N1 C1 -0.2(2)
N4 C5 N1 C6 177.33(17)
C4 C1 N1 C5 0.40(19)
C2 C1 N1 C5 177.97(17)
C4 C1 N1 C6 -177.08(17)
C2 C1 N1 C6 0.5(3)
O2 C3 N2 C2 176.27(17)
N3 C3 N2 C2 -4.5(2)
O2 C3 N2 C7 -2.4(2)
N3 C3 N2 C7 176.80(15)
O1 C2 N2 C3 -176.02(16)
C1 C2 N2 C3 4.0(2)
O1 C2 N2 C7 2.7(2)
C1 C2 N2 C7 -177.30(15)
C1 C4 N3 C3 -1.2(2)
N4 C4 N3 C3 177.82(15)
C1 C4 N3 C8 -175.52(15)
N4 C4 N3 C8 3.5(2)
O2 C3 N3 C4 -178.03(16)
N2 C3 N3 C4 2.7(2)
O2 C3 N3 C8 -3.4(2)
N2 C3 N3 C8 177.33(14)
N1 C5 N4 C4 -0.12(19)
C1 C4 N4 C5 0.36(17)
N3 C4 N4 C5 -178.74(16)
C11 C10 N5 O5B 28.1(8)
C9 C10 N5 O5B -153.8(8)
C11 C10 N5 O5A -18.9(3)
C9 C10 N5 O5A 159.1(3)
C11 C10 N5 O4A 153.8(2)
C9 C10 N5 O4A -28.2(3)
C11 C10 N5 O4B -137.7(5)
C9 C10 N5 O4B 40.4(5)
C11 C12 N6 O7 172.46(17)
C13 C12 N6 O7 -7.2(3)
C11 C12 N6 O6 -7.5(3)
C13 C12 N6 O6 172.82(16)
C13 C14 N7 O8B -11.0(18)
C9 C14 N7 O8B 168.4(18)
C13 C14 N7 O9B -180.0(11)
C9 C14 N7 O9B -0.5(11)
C13 C14 N7 O8A -41.2(3)
C9 C14 N7 O8A 138.2(3)
C13 C14 N7 O9A 134.9(2)
C9 C14 N7 O9A -45.6(3)
O5B N5 O4A O4B -119.4(6)
O5A N5 O4A O4B -83.4(4)
C10 N5 O4A O4B 104.3(4)
O5B N5 O4B O4A 83.3(8)
O5A N5 O4B O4A 121.9(3)
C10 N5 O4B O4A -110.4(3)
O4A N5 O5A O5B -62.8(11)
O4B N5 O5A O5B -124.0(11)
C10 N5 O5A O5B 109.6(10)
O4A N5 O5B O5A 130.9(9)
O4B N5 O5B O5A 70.1(12)
C10 N5 O5B O5A -95.1(9)
O8B N7 O9A O9B -103(2)
O8A N7 O9A O9B -72.0(14)
C14 N7 O9A O9B 112.1(13)
O8B N7 O9B O9A 100(2)
O8A N7 O9B O9A 125.3(10)
C14 N7 O9B O9A -91.7(12)
